data_4068103
loop_
_publ_author_name
'Liu, Peng'
'Zhang, Yong'
'Yao, Yingming'
'Shen, Qi'

_publ_section_title
;
 Synthesis of Dianionic \b-Diketiminate Lanthanide Amides
 L&#x2032;LnN(SiMe3)2(THF) by Deprotonation of the \b-Diketiminate Ligand
 L (L = {[(2,6-iPr2C6H3)NC(CH3)]2CH}&#x2212;) and the Transformation with
 [HNEt3][BPh4] to the Cationic Samarium Amide [LSmN(SiMe3)2][BPh4]
;
_journal_issue 3
_journal_name_full Organometallics
_journal_page_first 1017
_journal_paper_doi 10.1021/om2010904
_journal_volume 31
_journal_year 2012
_chemical_formula_moiety 'C39 H66 Gd N3 O Si2, C7 H8'
_chemical_formula_sum 'C46 H74 Gd N3 O Si2'
_chemical_formula_weight 898.51
_chemical_name_systematic
; 
 ? 
;
_space_group_IT_number 19
_symmetry_cell_setting orthorhombic
_symmetry_Int_Tables_number 19
_symmetry_space_group_name_Hall 'P 2ac 2ab'
_symmetry_space_group_name_H-M 'P 21 21 21'
_atom_sites_solution_hydrogens geom
_atom_sites_solution_primary direct
_atom_sites_solution_secondary difmap
_audit_creation_method SHELXL-97
_cell_angle_alpha 90.00
_cell_angle_beta 90.00
_cell_angle_gamma 90.00
_cell_formula_units_Z 4
_cell_length_a 11.7938(11)
_cell_length_b 18.5139(18)
_cell_length_c 21.713(2)
_cell_measurement_reflns_used 12850
_cell_measurement_temperature 223(2)
_cell_measurement_theta_max 27.5
_cell_measurement_theta_min 3.0
_cell_volume 4741.0(8)
_computing_cell_refinement CrystalClear
_computing_data_collection CrystalClear
_computing_data_reduction CrystalStructure
_computing_structure_refinement 'SHELXL-97 (Sheldrick, 1997)'
_computing_structure_solution 'SHELXS-97 (Sheldrick, 1990)'
_diffrn_ambient_temperature 223(2)
_diffrn_detector_area_resol_mean 14.63
_diffrn_measured_fraction_theta_full 0.988
_diffrn_measured_fraction_theta_max 0.988
_diffrn_measurement_device_type 'Rigaku Saturn'
_diffrn_measurement_method \w
_diffrn_radiation_monochromator graphite
_diffrn_radiation_source 'fine-focus sealed tube'
_diffrn_radiation_type MoK\a
_diffrn_radiation_wavelength 0.71075
_diffrn_reflns_av_R_equivalents 0.0646
_diffrn_reflns_av_sigmaI/netI 0.1167
_diffrn_reflns_limit_h_max 13
_diffrn_reflns_limit_h_min -14
_diffrn_reflns_limit_k_max 20
_diffrn_reflns_limit_k_min -22
_diffrn_reflns_limit_l_max 15
_diffrn_reflns_limit_l_min -26
_diffrn_reflns_number 14324
_diffrn_reflns_theta_full 25.50
_diffrn_reflns_theta_max 25.50
_diffrn_reflns_theta_min 3.02
_exptl_absorpt_coefficient_mu 1.484
_exptl_absorpt_correction_T_max 0.745
_exptl_absorpt_correction_T_min 0.474
_exptl_absorpt_correction_type multi-scan
_exptl_absorpt_process_details 'Jacobson, R. (1998) Private communication'
_exptl_crystal_colour colorless
_exptl_crystal_density_diffrn 1.259
_exptl_crystal_density_method 'not measured'
_exptl_crystal_description prism
_exptl_crystal_F_000 1884
_exptl_crystal_size_max 0.55
_exptl_crystal_size_mid 0.15
_exptl_crystal_size_min 0.10
_refine_diff_density_max 0.898
_refine_diff_density_min -1.431
_refine_diff_density_rms 0.105
_refine_ls_abs_structure_details 'Flack H D (1983), Acta Cryst. A39, 876-881'
_refine_ls_abs_structure_Flack 0.061(19)
_refine_ls_extinction_method none
_refine_ls_goodness_of_fit_ref 1.105
_refine_ls_hydrogen_treatment constr
_refine_ls_matrix_type full
_refine_ls_number_parameters 444
_refine_ls_number_reflns 8365
_refine_ls_number_restraints 49
_refine_ls_restrained_S_all 1.108
_refine_ls_R_factor_all 0.0869
_refine_ls_R_factor_gt 0.0745
_refine_ls_shift/su_max 0.001
_refine_ls_shift/su_mean 0.000
_refine_ls_structure_factor_coef Fsqd
_refine_ls_weighting_details 'calc w=1/[\s^2^(Fo^2^)+(0.0227P)^2^+3.9709P] where P=(Fo^2^+2Fc^2^)/3'
_refine_ls_weighting_scheme calc
_refine_ls_wR_factor_gt 0.1229
_refine_ls_wR_factor_ref 0.1303
_reflns_number_gt 7242
_reflns_number_total 8365
_reflns_threshold_expression >2sigma(I)
_cod_data_source_file om2010904_si_001.cif
_cod_data_source_block complex3
_cod_database_code 4068103

loop_
_symmetry_equiv_pos_as_xyz
'x, y, z'
'x+1/2, -y+1/2, -z'
'-x, y+1/2, -z+1/2'
'-x+1/2, -y, z+1/2'

loop_
_atom_site_label
_atom_site_type_symbol
_atom_site_fract_x
_atom_site_fract_y
_atom_site_fract_z
_atom_site_U_iso_or_equiv
_atom_site_adp_type
_atom_site_occupancy
_atom_site_symmetry_multiplicity
_atom_site_calc_flag
_atom_site_refinement_flags
_atom_site_disorder_assembly
_atom_site_disorder_group
Gd1 Gd 0.51048(3) 0.46105(2) 0.97846(2) 0.03956(13) Uani 1 1 d . A .
Si1 Si 0.4010(3) 0.59653(16) 1.07943(17) 0.0572(9) Uani 1 1 d . A .
Si2 Si 0.4473(3) 0.63064(15) 0.94633(16) 0.0564(8) Uani 1 1 d . A .
O1 O 0.5374(5) 0.3877(3) 1.0691(3) 0.0528(17) Uani 1 1 d D . .
N1 N 0.6832(5) 0.4606(4) 0.9374(4) 0.0406(17) Uani 1 1 d . . .
N2 N 0.4451(6) 0.3882(4) 0.9014(4) 0.0395(19) Uani 1 1 d . . .
N3 N 0.4473(6) 0.5716(4) 1.0067(4) 0.048(2) Uani 1 1 d . . .
C1 C 0.8205(7) 0.3650(5) 0.9290(7) 0.067(4) Uani 1 1 d . . .
H1A H 0.8808 0.3982 0.9291 0.080 Uiso 1 1 calc R A .
H1B H 0.8353 0.3152 0.9261 0.080 Uiso 1 1 calc R . .
C2 C 0.7140(7) 0.3886(5) 0.9329(5) 0.045(2) Uani 1 1 d . A .
C3 C 0.6231(7) 0.3324(5) 0.9348(5) 0.044(2) Uani 1 1 d . . .
H3 H 0.6484 0.2887 0.9519 0.053 Uiso 1 1 calc R A .
C4 C 0.5081(8) 0.3297(4) 0.9169(4) 0.043(2) Uani 1 1 d . A .
C5 C 0.4528(8) 0.2554(4) 0.9176(5) 0.054(3) Uani 1 1 d . . .
H5A H 0.3773 0.2591 0.9350 0.081 Uiso 1 1 calc R A .
H5B H 0.4980 0.2227 0.9424 0.081 Uiso 1 1 calc R . .
H5C H 0.4477 0.2371 0.8758 0.081 Uiso 1 1 calc R . .
C6 C 0.7691(7) 0.5136(5) 0.9288(5) 0.045(3) Uani 1 1 d . A .
C7 C 0.8167(7) 0.5468(5) 0.9786(6) 0.047(2) Uani 1 1 d . . .
C8 C 0.8999(8) 0.6030(5) 0.9695(6) 0.058(3) Uani 1 1 d . A .
H8 H 0.9319 0.6275 1.0033 0.069 Uiso 1 1 calc R . .
C9 C 0.9318(8) 0.6202(5) 0.9085(6) 0.059(3) Uani 1 1 d . . .
H9 H 0.9877 0.6555 0.9014 0.071 Uiso 1 1 calc R A .
C10 C 0.8823(10) 0.5862(7) 0.8605(7) 0.074(4) Uani 1 1 d . A .
H10 H 0.9048 0.5990 0.8204 0.089 Uiso 1 1 calc R . .
C11 C 0.7992(7) 0.5331(6) 0.8675(6) 0.052(3) Uani 1 1 d . . .
C12 C 0.7942(8) 0.5276(6) 1.0454(5) 0.051(3) Uani 1 1 d . A .
H12 H 0.7263 0.4961 1.0458 0.061 Uiso 1 1 calc R . .
C13 C 0.7650(11) 0.5941(7) 1.0840(8) 0.088(5) Uani 1 1 d . . .
H13A H 0.7301 0.5790 1.1223 0.132 Uiso 1 1 calc R A .
H13B H 0.7126 0.6245 1.0613 0.132 Uiso 1 1 calc R . .
H13C H 0.8337 0.6210 1.0927 0.132 Uiso 1 1 calc R . .
C14 C 0.8888(10) 0.4850(7) 1.0746(7) 0.087(4) Uani 1 1 d . . .
H14A H 0.8982 0.4396 1.0529 0.131 Uiso 1 1 calc R A .
H14B H 0.8705 0.4755 1.1174 0.131 Uiso 1 1 calc R . .
H14C H 0.9587 0.5125 1.0723 0.131 Uiso 1 1 calc R . .
C15 C 0.7503(10) 0.4974(7) 0.8109(6) 0.064(3) Uani 1 1 d . A .
H15 H 0.6865 0.4662 0.8239 0.077 Uiso 1 1 calc R . .
C16 C 0.7050(11) 0.5528(8) 0.7640(7) 0.098(5) Uani 1 1 d . . .
H16A H 0.6513 0.5847 0.7842 0.147 Uiso 1 1 calc R A .
H16B H 0.6675 0.5277 0.7305 0.147 Uiso 1 1 calc R . .
H16C H 0.7676 0.5810 0.7478 0.147 Uiso 1 1 calc R . .
C17 C 0.8385(10) 0.4501(9) 0.7790(7) 0.106(5) Uani 1 1 d . . .
H17A H 0.8732 0.4182 0.8090 0.160 Uiso 1 1 calc R A .
H17B H 0.8963 0.4805 0.7607 0.160 Uiso 1 1 calc R . .
H17C H 0.8021 0.4216 0.7472 0.160 Uiso 1 1 calc R . .
C18 C 0.3490(7) 0.3782(5) 0.8628(5) 0.044(3) Uani 1 1 d . A .
C19 C 0.3559(8) 0.3490(6) 0.8028(5) 0.050(3) Uani 1 1 d . . .
C20 C 0.2612(9) 0.3396(6) 0.7677(6) 0.064(3) Uani 1 1 d . A .
H20 H 0.2667 0.3173 0.7289 0.077 Uiso 1 1 calc R . .
C21 C 0.1550(9) 0.3633(6) 0.7896(6) 0.057(3) Uani 1 1 d . . .
H21 H 0.0898 0.3571 0.7653 0.068 Uiso 1 1 calc R A .
C22 C 0.1463(9) 0.3951(6) 0.8461(6) 0.062(3) Uani 1 1 d . A .
H22 H 0.0753 0.4114 0.8601 0.074 Uiso 1 1 calc R . .
C23 C 0.2413(8) 0.4039(5) 0.8832(5) 0.045(3) Uani 1 1 d . . .
C24 C 0.4722(10) 0.3297(7) 0.7752(7) 0.092(3) Uani 1 1 d . A .
H24 H 0.5267 0.3216 0.8092 0.110 Uiso 1 1 calc R . .
C25 C 0.5123(11) 0.3935(7) 0.7371(6) 0.092(3) Uani 1 1 d . . .
H25A H 0.5920 0.3876 0.7274 0.138 Uiso 1 1 calc R A .
H25B H 0.5015 0.4377 0.7603 0.138 Uiso 1 1 calc R . .
H25C H 0.4688 0.3959 0.6992 0.138 Uiso 1 1 calc R . .
C26 C 0.4670(10) 0.2622(7) 0.7357(6) 0.092(3) Uani 1 1 d . . .
H26A H 0.4230 0.2721 0.6989 0.138 Uiso 1 1 calc R A .
H26B H 0.4314 0.2235 0.7587 0.138 Uiso 1 1 calc R . .
H26C H 0.5432 0.2480 0.7241 0.138 Uiso 1 1 calc R . .
C27 C 0.2274(11) 0.4383(7) 0.9471(7) 0.085(3) Uani 1 1 d . A .
H27 H 0.3007 0.4598 0.9595 0.102 Uiso 1 1 calc R . .
C28 C 0.1964(10) 0.3791(6) 0.9927(7) 0.085(3) Uani 1 1 d . . .
H28A H 0.2122 0.3956 1.0343 0.128 Uiso 1 1 calc R A .
H28B H 0.2409 0.3362 0.9841 0.128 Uiso 1 1 calc R . .
H28C H 0.1164 0.3678 0.9890 0.128 Uiso 1 1 calc R . .
C29 C 0.1388(10) 0.4957(6) 0.9485(7) 0.085(3) Uani 1 1 d . . .
H29A H 0.0655 0.4746 0.9391 0.128 Uiso 1 1 calc R A .
H29B H 0.1567 0.5324 0.9181 0.128 Uiso 1 1 calc R . .
H29C H 0.1366 0.5174 0.9891 0.128 Uiso 1 1 calc R . .
C30 C 0.4517(11) 0.5293(6) 1.1381(6) 0.095(5) Uani 1 1 d . . .
H30A H 0.4024 0.4874 1.1378 0.143 Uiso 1 1 calc R A .
H30B H 0.4504 0.5513 1.1787 0.143 Uiso 1 1 calc R . .
H30C H 0.5285 0.5146 1.1283 0.143 Uiso 1 1 calc R . .
C31 C 0.2437(10) 0.5993(10) 1.0881(9) 0.138(8) Uani 1 1 d . . .
H31A H 0.2166 0.6476 1.0791 0.206 Uiso 1 1 calc R A .
H31B H 0.2234 0.5864 1.1300 0.206 Uiso 1 1 calc R . .
H31C H 0.2094 0.5652 1.0597 0.206 Uiso 1 1 calc R . .
C32 C 0.4541(13) 0.6854(6) 1.1048(7) 0.121(7) Uani 1 1 d . . .
H32A H 0.5360 0.6867 1.1010 0.181 Uiso 1 1 calc R A .
H32B H 0.4330 0.6934 1.1474 0.181 Uiso 1 1 calc R . .
H32C H 0.4211 0.7230 1.0793 0.181 Uiso 1 1 calc R . .
C33 C 0.3141(10) 0.6866(6) 0.9369(7) 0.091(5) Uani 1 1 d . . .
H33A H 0.2484 0.6551 0.9370 0.137 Uiso 1 1 calc R A .
H33B H 0.3174 0.7127 0.8982 0.137 Uiso 1 1 calc R . .
H33C H 0.3083 0.7206 0.9707 0.137 Uiso 1 1 calc R . .
C34 C 0.5708(9) 0.6932(6) 0.9462(7) 0.089(4) Uani 1 1 d . . .
H34A H 0.5711 0.7211 0.9840 0.133 Uiso 1 1 calc R A .
H34B H 0.5653 0.7256 0.9112 0.133 Uiso 1 1 calc R . .
H34C H 0.6404 0.6655 0.9433 0.133 Uiso 1 1 calc R . .
C35 C 0.4583(10) 0.5745(5) 0.8741(5) 0.064(3) Uani 1 1 d . . .
H35A H 0.5336 0.5537 0.8714 0.096 Uiso 1 1 calc R A .
H35B H 0.4445 0.6049 0.8385 0.096 Uiso 1 1 calc R . .
H35C H 0.4023 0.5362 0.8754 0.096 Uiso 1 1 calc R . .
C36 C 0.467(2) 0.3326(18) 1.0942(19) 0.076(3) Uani 0.50 1 d PD A 1
H36A H 0.4498 0.2963 1.0626 0.091 Uiso 0.50 1 calc PR A 1
H36B H 0.3947 0.3535 1.1082 0.091 Uiso 0.50 1 calc PR A 1
C36' C 0.4523(19) 0.3367(17) 1.084(2) 0.076(3) Uani 0.50 1 d PD A 2
H36C H 0.4107 0.3206 1.0478 0.091 Uiso 0.50 1 calc PR A 2
H36D H 0.3986 0.3563 1.1146 0.091 Uiso 0.50 1 calc PR A 2
C37 C 0.5265(18) 0.2985(14) 1.1467(11) 0.076(3) Uani 0.50 1 d PD A 1
H37A H 0.4995 0.2493 1.1547 0.091 Uiso 0.50 1 calc PR A 1
H37B H 0.5208 0.3274 1.1843 0.091 Uiso 0.50 1 calc PR A 1
C37' C 0.5233(19) 0.2763(11) 1.1118(12) 0.076(3) Uani 0.50 1 d PD A 2
H37C H 0.4784 0.2473 1.1406 0.091 Uiso 0.50 1 calc PR A 2
H37D H 0.5527 0.2446 1.0794 0.091 Uiso 0.50 1 calc PR A 2
C38 C 0.6436(18) 0.2992(16) 1.1205(14) 0.076(3) Uani 0.50 1 d PD A 1
H38A H 0.6531 0.2618 1.0889 0.091 Uiso 0.50 1 calc PR A 1
H38B H 0.7009 0.2925 1.1527 0.091 Uiso 0.50 1 calc PR A 1
C38' C 0.619(2) 0.3144(15) 1.1448(13) 0.076(3) Uani 0.50 1 d PD A 2
H38C H 0.5947 0.3336 1.1848 0.091 Uiso 0.50 1 calc PR A 2
H38D H 0.6845 0.2825 1.1507 0.091 Uiso 0.50 1 calc PR A 2
C39 C 0.650(2) 0.374(3) 1.093(3) 0.076(3) Uani 0.50 1 d PD A 1
H39A H 0.6698 0.4092 1.1247 0.091 Uiso 0.50 1 calc PR A 1
H39B H 0.7062 0.3754 1.0602 0.091 Uiso 0.50 1 calc PR A 1
C39' C 0.644(2) 0.374(3) 1.100(3) 0.076(3) Uani 0.50 1 d PD A 2
H39C H 0.6713 0.4174 1.1210 0.091 Uiso 0.50 1 calc PR A 2
H39D H 0.7022 0.3588 1.0698 0.091 Uiso 0.50 1 calc PR A 2
C40 C 0.7909(18) 0.1906(13) 0.7557(11) 0.107(3) Uiso 0.50 1 d PD B 1
C40' C 0.7133(17) 0.1158(14) 0.7879(11) 0.107(3) Uiso 0.50 1 d PD C 2
C41 C 0.7111(19) 0.1862(17) 0.8045(12) 0.107(3) Uiso 0.50 1 d PD B 1
C41' C 0.7867(19) 0.0948(17) 0.7394(12) 0.107(3) Uiso 0.50 1 d PD C 2
C42 C 0.660(2) 0.1217(14) 0.8220(14) 0.107(3) Uiso 0.50 1 d PD B 1
C42' C 0.846(2) 0.1541(16) 0.7144(15) 0.107(3) Uiso 0.50 1 d PD C 2
C43 C 0.693(2) 0.0585(17) 0.7912(14) 0.107(3) Uiso 0.50 1 d PD B 1
C43' C 0.847(2) 0.2229(16) 0.7323(13) 0.107(3) Uiso 0.50 1 d PD C 2
C44 C 0.762(2) 0.0562(16) 0.7437(14) 0.107(3) Uiso 0.50 1 d PD B 1
C44' C 0.768(2) 0.2359(15) 0.7805(13) 0.107(3) Uiso 0.50 1 d PD C 2
C45 C 0.814(2) 0.1227(13) 0.7292(15) 0.107(3) Uiso 0.50 1 d PD B 1
C45' C 0.704(2) 0.1863(14) 0.8131(14) 0.107(3) Uiso 0.50 1 d PD C 2
C46 C 0.832(2) 0.2657(14) 0.7442(15) 0.107(3) Uiso 0.50 1 d PD B 1
C46' C 0.638(2) 0.0595(15) 0.8143(15) 0.107(3) Uiso 0.50 1 d PD C 2

loop_
_atom_site_aniso_label
_atom_site_aniso_U_11
_atom_site_aniso_U_22
_atom_site_aniso_U_33
_atom_site_aniso_U_23
_atom_site_aniso_U_13
_atom_site_aniso_U_12
Gd1 0.0394(2) 0.0464(2) 0.0328(2) -0.0026(2) 0.0032(2) 0.0042(2)
Si1 0.073(2) 0.0560(17) 0.043(2) -0.0126(16) 0.0024(17) 0.0072(16)
Si2 0.0699(19) 0.0515(16) 0.048(2) -0.0014(15) -0.0038(16) 0.0057(15)
O1 0.058(4) 0.063(4) 0.037(4) 0.008(4) -0.002(3) 0.001(3)
N1 0.043(4) 0.044(4) 0.035(5) 0.000(4) -0.006(3) -0.001(4)
N2 0.041(4) 0.041(4) 0.036(5) -0.014(4) -0.006(4) 0.005(4)
N3 0.058(4) 0.046(4) 0.039(6) 0.009(4) 0.003(4) 0.006(4)
C1 0.045(5) 0.041(6) 0.114(13) -0.013(7) 0.008(7) 0.008(5)
C2 0.044(5) 0.059(6) 0.031(6) 0.007(5) 0.004(5) 0.007(5)
C3 0.048(5) 0.036(5) 0.047(7) -0.003(5) -0.006(5) 0.005(4)
C4 0.044(5) 0.043(4) 0.042(6) -0.007(4) -0.007(5) 0.009(5)
C5 0.060(6) 0.053(5) 0.049(8) 0.006(5) -0.014(5) 0.007(5)
C6 0.032(4) 0.058(6) 0.043(7) 0.005(5) 0.003(5) -0.010(4)
C7 0.043(4) 0.044(5) 0.054(7) 0.012(6) 0.008(5) -0.004(4)
C8 0.060(6) 0.053(6) 0.060(9) -0.010(6) 0.010(6) -0.006(5)
C9 0.053(6) 0.050(6) 0.075(10) 0.013(6) 0.017(6) -0.006(5)
C10 0.073(8) 0.093(9) 0.055(10) 0.024(8) 0.015(7) -0.006(7)
C11 0.045(5) 0.047(6) 0.064(9) 0.004(6) 0.012(5) 0.004(6)
C12 0.053(5) 0.063(7) 0.037(7) 0.001(6) 0.002(5) -0.015(6)
C13 0.095(9) 0.105(11) 0.063(12) -0.020(10) 0.006(8) 0.017(8)
C14 0.091(8) 0.113(10) 0.058(10) 0.025(9) 0.007(8) -0.008(8)
C15 0.064(6) 0.094(8) 0.033(7) 0.006(6) 0.003(6) 0.001(6)
C16 0.086(9) 0.144(13) 0.065(11) 0.052(11) -0.001(8) -0.006(9)
C17 0.085(9) 0.183(16) 0.051(10) -0.034(11) 0.009(7) 0.031(11)
C18 0.042(5) 0.040(5) 0.049(8) 0.010(5) -0.003(5) -0.002(5)
C19 0.049(6) 0.064(7) 0.038(7) 0.010(6) -0.005(5) 0.001(5)
C20 0.063(7) 0.091(9) 0.039(8) -0.001(7) -0.021(6) -0.007(7)
C21 0.045(6) 0.083(8) 0.043(8) 0.009(7) -0.013(5) -0.012(6)
C22 0.046(6) 0.072(8) 0.066(10) 0.008(7) -0.016(6) -0.001(6)
C23 0.045(5) 0.040(5) 0.051(8) 0.005(5) 0.002(5) 0.000(5)
C24 0.066(4) 0.143(7) 0.066(6) -0.013(5) 0.003(4) 0.011(5)
C25 0.066(4) 0.143(7) 0.066(6) -0.013(5) 0.003(4) 0.011(5)
C26 0.066(4) 0.143(7) 0.066(6) -0.013(5) 0.003(4) 0.011(5)
C27 0.094(5) 0.101(6) 0.060(6) -0.017(5) 0.007(5) 0.029(4)
C28 0.094(5) 0.101(6) 0.060(6) -0.017(5) 0.007(5) 0.029(4)
C29 0.094(5) 0.101(6) 0.060(6) -0.017(5) 0.007(5) 0.029(4)
C30 0.130(11) 0.095(9) 0.060(10) 0.009(8) 0.029(8) 0.040(9)
C31 0.078(9) 0.24(2) 0.090(16) -0.066(16) 0.016(9) 0.051(12)
C32 0.200(18) 0.083(8) 0.080(12) -0.042(8) 0.036(12) -0.039(10)
C33 0.113(10) 0.072(8) 0.088(13) 0.001(8) -0.016(9) 0.050(8)
C34 0.113(10) 0.067(7) 0.085(13) 0.010(8) 0.004(9) -0.016(7)
C35 0.104(9) 0.066(6) 0.022(6) -0.002(5) 0.012(6) 0.015(7)
C36 0.080(5) 0.089(5) 0.059(9) 0.028(5) -0.018(5) -0.009(5)
C36' 0.080(5) 0.089(5) 0.059(9) 0.028(5) -0.018(5) -0.009(5)
C37 0.080(5) 0.089(5) 0.059(9) 0.028(5) -0.018(5) -0.009(5)
C37' 0.080(5) 0.089(5) 0.059(9) 0.028(5) -0.018(5) -0.009(5)
C38 0.080(5) 0.089(5) 0.059(9) 0.028(5) -0.018(5) -0.009(5)
C38' 0.080(5) 0.089(5) 0.059(9) 0.028(5) -0.018(5) -0.009(5)
C39 0.080(5) 0.089(5) 0.059(9) 0.028(5) -0.018(5) -0.009(5)
C39' 0.080(5) 0.089(5) 0.059(9) 0.028(5) -0.018(5) -0.009(5)

loop_
_atom_type_symbol
_atom_type_description
_atom_type_scat_dispersion_real
_atom_type_scat_dispersion_imag
_atom_type_scat_source
C C 0.0033 0.0016 'International Tables Vol C Tables 4.2.6.8 and 6.1.1.4'
H H 0.0000 0.0000 'International Tables Vol C Tables 4.2.6.8 and 6.1.1.4'
N N 0.0061 0.0033 'International Tables Vol C Tables 4.2.6.8 and 6.1.1.4'
O O 0.0106 0.0060 'International Tables Vol C Tables 4.2.6.8 and 6.1.1.4'
Gd Gd -0.1653 3.9035 'International Tables Vol C Tables 4.2.6.8 and 6.1.1.4'
Si Si 0.0817 0.0704 'International Tables Vol C Tables 4.2.6.8 and 6.1.1.4'

loop_
_geom_angle_atom_site_label_1
_geom_angle_atom_site_label_2
_geom_angle_atom_site_label_3
_geom_angle
N1 Gd1 N3 114.5(3)
N1 Gd1 N2 90.8(3)
N3 Gd1 N2 128.5(3)
N1 Gd1 O1 101.8(2)
N3 Gd1 O1 109.3(3)
N2 Gd1 O1 108.0(3)
N1 Gd1 C4 79.2(3)
N3 Gd1 C4 156.9(3)
N2 Gd1 C4 29.0(2)
O1 Gd1 C4 84.3(2)
N1 Gd1 C3 56.2(3)
N3 Gd1 C3 170.6(3)
N2 Gd1 C3 55.0(3)
O1 Gd1 C3 75.1(3)
C4 Gd1 C3 28.8(3)
N1 Gd1 C2 27.2(3)
N3 Gd1 C2 141.1(3)
N2 Gd1 C2 76.0(3)
O1 Gd1 C2 84.8(3)
C4 Gd1 C2 56.1(3)
C3 Gd1 C2 29.8(2)
N1 Gd1 Si2 97.2(2)
N3 Gd1 Si2 28.7(2)
N2 Gd1 Si2 109.34(19)
O1 Gd1 Si2 137.51(17)
C4 Gd1 Si2 136.8(2)
C3 Gd1 Si2 145.0(2)
C2 Gd1 Si2 123.4(2)
N3 Si1 C32 113.8(6)
N3 Si1 C31 114.3(7)
C32 Si1 C31 106.5(7)
N3 Si1 C30 109.9(5)
C32 Si1 C30 106.3(7)
C31 Si1 C30 105.4(8)
N3 Si2 C34 113.6(5)
N3 Si2 C35 106.6(4)
C34 Si2 C35 106.7(6)
N3 Si2 C33 115.7(5)
C34 Si2 C33 108.0(5)
C35 Si2 C33 105.6(6)
N3 Si2 Gd1 39.5(3)
C34 Si2 Gd1 114.5(4)
C35 Si2 Gd1 68.7(3)
C33 Si2 Gd1 137.0(4)
C36' O1 C36 11(2)
C36' O1 C39 116.3(17)
C36 O1 C39 105.6(17)
C36' O1 C39' 113.2(16)
C36 O1 C39' 102.2(16)
C39 O1 C39' 6(6)
C36' O1 Gd1 118.2(13)
C36 O1 Gd1 129.5(11)
C39 O1 Gd1 121.1(19)
C39' O1 Gd1 125.9(16)
C2 N1 C6 117.9(7)
C2 N1 Gd1 105.8(6)
C6 N1 Gd1 134.6(6)
C4 N2 C18 118.6(7)
C4 N2 Gd1 96.1(5)
C18 N2 Gd1 141.1(6)
Si2 N3 Si1 121.9(4)
Si2 N3 Gd1 111.8(4)
Si1 N3 Gd1 126.3(4)
C2 C1 H1A 120.0
C2 C1 H1B 120.0
H1A C1 H1B 120.0
C1 C2 N1 124.5(9)
C1 C2 C3 116.8(9)
N1 C2 C3 118.7(7)
C1 C2 Gd1 161.1(9)
N1 C2 Gd1 47.1(4)
C3 C2 Gd1 73.8(5)
C4 C3 C2 135.0(9)
C4 C3 Gd1 71.2(5)
C2 C3 Gd1 76.4(5)
C4 C3 H3 112.5
C2 C3 H3 112.5
Gd1 C3 H3 136.7
N2 C4 C3 124.5(8)
N2 C4 C5 119.3(8)
C3 C4 C5 116.2(8)
N2 C4 Gd1 54.9(4)
C3 C4 Gd1 80.0(5)
C5 C4 Gd1 142.3(7)
C4 C5 H5A 109.5
C4 C5 H5B 109.5
H5A C5 H5B 109.5
C4 C5 H5C 109.5
H5A C5 H5C 109.5
H5B C5 H5C 109.5
C7 C6 N1 120.0(10)
C7 C6 C11 121.5(9)
N1 C6 C11 118.3(10)
C6 C7 C8 119.8(11)
C6 C7 C12 125.4(9)
C8 C7 C12 114.8(11)
C9 C8 C7 118.1(11)
C9 C8 H8 120.9
C7 C8 H8 120.9
C10 C9 C8 120.2(10)
C10 C9 H9 119.9
C8 C9 H9 119.9
C9 C10 C11 123.2(13)
C9 C10 H10 118.4
C11 C10 H10 118.4
C10 C11 C6 117.1(11)
C10 C11 C15 119.3(11)
C6 C11 C15 123.6(10)
C14 C12 C7 113.3(9)
C14 C12 C13 111.0(10)
C7 C12 C13 111.9(10)
C14 C12 H12 106.7
C7 C12 H12 106.7
C13 C12 H12 106.7
C12 C13 H13A 109.5
C12 C13 H13B 109.5
H13A C13 H13B 109.5
C12 C13 H13C 109.5
H13A C13 H13C 109.5
H13B C13 H13C 109.5
C12 C14 H14A 109.5
C12 C14 H14B 109.5
H14A C14 H14B 109.5
C12 C14 H14C 109.5
H14A C14 H14C 109.5
H14B C14 H14C 109.5
C11 C15 C17 111.1(10)
C11 C15 C16 112.2(11)
C17 C15 C16 108.6(12)
C11 C15 H15 108.3
C17 C15 H15 108.3
C16 C15 H15 108.3
C15 C16 H16A 109.5
C15 C16 H16B 109.5
H16A C16 H16B 109.5
C15 C16 H16C 109.5
H16A C16 H16C 109.5
H16B C16 H16C 109.5
C15 C17 H17A 109.5
C15 C17 H17B 109.5
H17A C17 H17B 109.5
C15 C17 H17C 109.5
H17A C17 H17C 109.5
H17B C17 H17C 109.5
C19 C18 N2 123.2(8)
C19 C18 C23 117.7(9)
N2 C18 C23 118.8(10)
C20 C19 C18 121.2(10)
C20 C19 C24 118.8(11)
C18 C19 C24 119.9(9)
C19 C20 C21 119.9(12)
C19 C20 H20 120.1
C21 C20 H20 120.1
C22 C21 C20 120.3(10)
C22 C21 H21 119.8
C20 C21 H21 119.8
C21 C22 C23 120.8(11)
C21 C22 H22 119.6
C23 C22 H22 119.6
C22 C23 C18 119.9(11)
C22 C23 C27 119.1(10)
C18 C23 C27 121.0(10)
C25 C24 C26 110.2(12)
C25 C24 C19 108.0(10)
C26 C24 C19 112.0(11)
C25 C24 H24 108.9
C26 C24 H24 108.9
C19 C24 H24 108.9
C24 C25 H25A 109.5
C24 C25 H25B 109.5
H25A C25 H25B 109.5
C24 C25 H25C 109.5
H25A C25 H25C 109.5
H25B C25 H25C 109.5
C24 C26 H26A 109.5
C24 C26 H26B 109.5
H26A C26 H26B 109.5
C24 C26 H26C 109.5
H26A C26 H26C 109.5
H26B C26 H26C 109.5
C29 C27 C28 109.4(11)
C29 C27 C23 113.0(11)
C28 C27 C23 108.4(10)
C29 C27 H27 108.7
C28 C27 H27 108.7
C23 C27 H27 108.7
C27 C28 H28A 109.5
C27 C28 H28B 109.5
H28A C28 H28B 109.5
C27 C28 H28C 109.5
H28A C28 H28C 109.5
H28B C28 H28C 109.5
C27 C29 H29A 109.5
C27 C29 H29B 109.5
H29A C29 H29B 109.5
C27 C29 H29C 109.5
H29A C29 H29C 109.5
H29B C29 H29C 109.5
Si1 C30 H30A 109.5
Si1 C30 H30B 109.5
H30A C30 H30B 109.5
Si1 C30 H30C 109.5
H30A C30 H30C 109.5
H30B C30 H30C 109.5
Si1 C31 H31A 109.5
Si1 C31 H31B 109.5
H31A C31 H31B 109.5
Si1 C31 H31C 109.5
H31A C31 H31C 109.5
H31B C31 H31C 109.5
Si1 C32 H32A 109.5
Si1 C32 H32B 109.5
H32A C32 H32B 109.5
Si1 C32 H32C 109.5
H32A C32 H32C 109.5
H32B C32 H32C 109.5
Si2 C33 H33A 109.5
Si2 C33 H33B 109.5
H33A C33 H33B 109.5
Si2 C33 H33C 109.5
H33A C33 H33C 109.5
H33B C33 H33C 109.5
Si2 C34 H34A 109.5
Si2 C34 H34B 109.5
H34A C34 H34B 109.5
Si2 C34 H34C 109.5
H34A C34 H34C 109.5
H34B C34 H34C 109.5
Si2 C35 H35A 109.5
Si2 C35 H35B 109.5
H35A C35 H35B 109.5
Si2 C35 H35C 109.5
H35A C35 H35C 109.5
H35B C35 H35C 109.5
O1 C36 C37 108.5(17)
O1 C36 H36A 110.0
C37 C36 H36A 110.0
O1 C36 H36B 110.0
C37 C36 H36B 110.0
H36A C36 H36B 108.4
O1 C36' C37' 101.1(16)
O1 C36' H36C 111.6
C37' C36' H36C 111.6
O1 C36' H36D 111.6
C37' C36' H36D 111.6
H36C C36' H36D 109.4
C36 C37 C38 98(2)
C36 C37 H37A 112.1
C38 C37 H37A 112.1
C36 C37 H37B 112.1
C38 C37 H37B 112.1
H37A C37 H37B 109.7
C38' C37' C36' 105(2)
C38' C37' H37C 110.8
C36' C37' H37C 110.8
C38' C37' H37D 110.8
C36' C37' H37D 110.8
H37C C37' H37D 108.9
C37 C38 C39 102(3)
C37 C38 H38A 111.4
C39 C38 H38A 111.4
C37 C38 H38B 111.4
C39 C38 H38B 111.4
H38A C38 H38B 109.3
C39' C38' C37' 100(2)
C39' C38' H38C 111.7
C37' C38' H38C 111.7
C39' C38' H38D 111.7
C37' C38' H38D 111.7
H38C C38' H38D 109.5
O1 C39 C38 105(2)
O1 C39 H39A 110.7
C38 C39 H39A 110.7
O1 C39 H39B 110.7
C38 C39 H39B 110.7
H39A C39 H39B 108.8
O1 C39' C38' 105(2)
O1 C39' H39C 110.8
C38' C39' H39C 110.8
O1 C39' H39D 110.8
C38' C39' H39D 110.8
H39C C39' H39D 108.9
C45 C40 C41 112(3)
C45 C40 C46 134(3)
C41 C40 C46 113(2)
C41' C40' C45' 126(3)
C41' C40' C46' 117(2)
C45' C40' C46' 117(2)
C42 C41 C40 123(3)
C42' C41' C40' 112(3)
C41 C42 C43 118(3)
C43' C42' C41' 130(3)
C44 C43 C42 125(3)
C42' C43' C44' 112(3)
C43 C44 C45 115(3)
C45' C44' C43' 128(3)
C40 C45 C44 127(3)
C44' C45' C40' 112(3)

loop_
_geom_bond_atom_site_label_1
_geom_bond_atom_site_label_2
_geom_bond_distance
Gd1 N1 2.223(7)
Gd1 N3 2.262(7)
Gd1 N2 2.283(7)
Gd1 O1 2.412(7)
Gd1 C4 2.775(8)
Gd1 C3 2.887(9)
Gd1 C2 2.922(9)
Gd1 Si2 3.302(3)
Si1 N3 1.733(9)
Si1 C32 1.845(11)
Si1 C31 1.865(12)
Si1 C30 1.879(12)
Si2 N3 1.708(8)
Si2 C34 1.861(11)
Si2 C35 1.885(10)
Si2 C33 1.892(10)
O1 C36' 1.417(17)
O1 C36 1.427(17)
O1 C39 1.447(17)
O1 C39' 1.447(17)
N1 C2 1.386(11)
N1 C6 1.423(11)
N2 C4 1.355(10)
N2 C18 1.422(11)
C1 C2 1.333(11)
C1 H1A 0.9400
C1 H1B 0.9400
C2 C3 1.493(12)
C3 C4 1.411(12)
C3 H3 0.9400
C4 C5 1.522(11)
C5 H5A 0.9700
C5 H5B 0.9700
C5 H5C 0.9700
C6 C7 1.365(15)
C6 C11 1.426(15)
C7 C8 1.443(12)
C7 C12 1.517(15)
C8 C9 1.414(16)
C8 H8 0.9400
C9 C10 1.351(16)
C9 H9 0.9400
C10 C11 1.396(14)
C10 H10 0.9400
C11 C15 1.510(15)
C12 C14 1.506(14)
C12 C13 1.528(16)
C12 H12 0.9900
C13 H13A 0.9700
C13 H13B 0.9700
C13 H13C 0.9700
C14 H14A 0.9700
C14 H14B 0.9700
C14 H14C 0.9700
C15 C17 1.525(16)
C15 C16 1.541(16)
C15 H15 0.9900
C16 H16A 0.9700
C16 H16B 0.9700
C16 H16C 0.9700
C17 H17A 0.9700
C17 H17B 0.9700
C17 H17C 0.9700
C18 C19 1.411(15)
C18 C23 1.428(12)
C19 C20 1.365(13)
C19 C24 1.539(15)
C20 C21 1.410(14)
C20 H20 0.9400
C21 C22 1.364(16)
C21 H21 0.9400
C22 C23 1.390(14)
C22 H22 0.9400
C23 C27 1.534(17)
C24 C25 1.517(16)
C24 C26 1.518(16)
C24 H24 0.9900
C25 H25A 0.9700
C25 H25B 0.9700
C25 H25C 0.9700
C26 H26A 0.9700
C26 H26B 0.9700
C26 H26C 0.9700
C27 C29 1.489(14)
C27 C28 1.523(17)
C27 H27 0.9900
C28 H28A 0.9700
C28 H28B 0.9700
C28 H28C 0.9700
C29 H29A 0.9700
C29 H29B 0.9700
C29 H29C 0.9700
C30 H30A 0.9700
C30 H30B 0.9700
C30 H30C 0.9700
C31 H31A 0.9700
C31 H31B 0.9700
C31 H31C 0.9700
C32 H32A 0.9700
C32 H32B 0.9700
C32 H32C 0.9700
C33 H33A 0.9700
C33 H33B 0.9700
C33 H33C 0.9700
C34 H34A 0.9700
C34 H34B 0.9700
C34 H34C 0.9700
C35 H35A 0.9700
C35 H35B 0.9700
C35 H35C 0.9700
C36 C37 1.482(18)
C36 H36A 0.9800
C36 H36B 0.9800
C36' C37' 1.519(18)
C36' H36C 0.9800
C36' H36D 0.9800
C37 C38 1.493(18)
C37 H37A 0.9800
C37 H37B 0.9800
C37' C38' 1.513(18)
C37' H37C 0.9800
C37' H37D 0.9800
C38 C39 1.501(19)
C38 H38A 0.9800
C38 H38B 0.9800
C38' C39' 1.508(19)
C38' H38C 0.9800
C38' H38D 0.9800
C39 H39A 0.9800
C39 H39B 0.9800
C39' H39C 0.9800
C39' H39D 0.9800
C40 C45 1.409(18)
C40 C41 1.421(19)
C40 C46 1.491(17)
C40' C41' 1.417(18)
C40' C45' 1.421(19)
C40' C46' 1.484(18)
C41 C42 1.390(18)
C41' C42' 1.411(18)
C42 C43 1.400(18)
C42' C43' 1.333(18)
C43 C44 1.320(19)
C43' C44' 1.426(18)
C44 C45 1.410(18)
C44' C45' 1.381(18)

loop_
_geom_torsion_atom_site_label_1
_geom_torsion_atom_site_label_2
_geom_torsion_atom_site_label_3
_geom_torsion_atom_site_label_4
_geom_torsion
N1 Gd1 Si2 N3 -129.6(4)
N2 Gd1 Si2 N3 137.0(4)
O1 Gd1 Si2 N3 -13.3(5)
C4 Gd1 Si2 N3 148.5(5)
C3 Gd1 Si2 N3 -166.8(5)
C2 Gd1 Si2 N3 -137.3(5)
N1 Gd1 Si2 C34 -31.7(6)
N3 Gd1 Si2 C34 97.9(7)
N2 Gd1 Si2 C34 -125.1(6)
O1 Gd1 Si2 C34 84.6(6)
C4 Gd1 Si2 C34 -113.6(6)
C3 Gd1 Si2 C34 -68.9(6)
C2 Gd1 Si2 C34 -39.4(6)
N1 Gd1 Si2 C35 67.6(4)
N3 Gd1 Si2 C35 -162.8(6)
N2 Gd1 Si2 C35 -25.8(5)
O1 Gd1 Si2 C35 -176.1(4)
C4 Gd1 Si2 C35 -14.3(5)
C3 Gd1 Si2 C35 30.3(5)
C2 Gd1 Si2 C35 59.8(5)
N1 Gd1 Si2 C33 157.8(8)
N3 Gd1 Si2 C33 -72.6(8)
N2 Gd1 Si2 C33 64.4(8)
O1 Gd1 Si2 C33 -85.8(8)
C4 Gd1 Si2 C33 75.9(8)
C3 Gd1 Si2 C33 120.6(8)
C2 Gd1 Si2 C33 150.1(8)
N1 Gd1 O1 C36' -138(2)
N3 Gd1 O1 C36' 100(2)
N2 Gd1 O1 C36' -44(2)
C4 Gd1 O1 C36' -61(2)
C3 Gd1 O1 C36' -88(2)
C2 Gd1 O1 C36' -117(2)
Si2 Gd1 O1 C36' 107(2)
N1 Gd1 O1 C36 -137(3)
N3 Gd1 O1 C36 101(3)
N2 Gd1 O1 C36 -43(3)
C4 Gd1 O1 C36 -60(3)
C3 Gd1 O1 C36 -88(3)
C2 Gd1 O1 C36 -116(3)
Si2 Gd1 O1 C36 108(3)
N1 Gd1 O1 C39 17(4)
N3 Gd1 O1 C39 -104(4)
N2 Gd1 O1 C39 112(4)
C4 Gd1 O1 C39 95(4)
C3 Gd1 O1 C39 67(4)
C2 Gd1 O1 C39 39(4)
Si2 Gd1 O1 C39 -97(4)
N1 Gd1 O1 C39' 22(4)
N3 Gd1 O1 C39' -100(4)
N2 Gd1 O1 C39' 117(4)
C4 Gd1 O1 C39' 100(4)
C3 Gd1 O1 C39' 72(4)
C2 Gd1 O1 C39' 43(4)
Si2 Gd1 O1 C39' -93(4)
N3 Gd1 N1 C2 170.2(6)
N2 Gd1 N1 C2 -56.2(6)
O1 Gd1 N1 C2 52.4(6)
C4 Gd1 N1 C2 -29.4(6)
C3 Gd1 N1 C2 -10.5(6)
Si2 Gd1 N1 C2 -165.8(6)
N3 Gd1 N1 C6 6.1(10)
N2 Gd1 N1 C6 139.7(9)
O1 Gd1 N1 C6 -111.7(9)
C4 Gd1 N1 C6 166.5(9)
C3 Gd1 N1 C6 -174.6(10)
C2 Gd1 N1 C6 -164.1(13)
Si2 Gd1 N1 C6 30.1(9)
N1 Gd1 N2 C4 65.8(6)
N3 Gd1 N2 C4 -171.6(5)
O1 Gd1 N2 C4 -36.9(6)
C3 Gd1 N2 C4 19.3(5)
C2 Gd1 N2 C4 42.8(5)
Si2 Gd1 N2 C4 163.7(5)
N1 Gd1 N2 C18 -140.2(10)
N3 Gd1 N2 C18 -17.5(12)
O1 Gd1 N2 C18 117.1(10)
C4 Gd1 N2 C18 154.0(13)
C3 Gd1 N2 C18 173.3(11)
C2 Gd1 N2 C18 -163.2(11)
Si2 Gd1 N2 C18 -42.2(10)
C34 Si2 N3 Si1 80.4(7)
C35 Si2 N3 Si1 -162.3(6)
C33 Si2 N3 Si1 -45.3(7)
Gd1 Si2 N3 Si1 -179.0(7)
C34 Si2 N3 Gd1 -100.6(5)
C35 Si2 N3 Gd1 16.7(6)
C33 Si2 N3 Gd1 133.7(5)
C32 Si1 N3 Si2 -44.4(8)
C31 Si1 N3 Si2 78.2(9)
C30 Si1 N3 Si2 -163.4(6)
C32 Si1 N3 Gd1 136.8(6)
C31 Si1 N3 Gd1 -100.6(8)
C30 Si1 N3 Gd1 17.7(7)
N1 Gd1 N3 Si2 57.1(5)
N2 Gd1 N3 Si2 -55.2(5)
O1 Gd1 N3 Si2 170.5(3)
C4 Gd1 N3 Si2 -65.7(8)
C3 Gd1 N3 Si2 53(2)
C2 Gd1 N3 Si2 64.2(6)
N1 Gd1 N3 Si1 -123.9(5)
N2 Gd1 N3 Si1 123.7(5)
O1 Gd1 N3 Si1 -10.5(5)
C4 Gd1 N3 Si1 113.2(8)
C3 Gd1 N3 Si1 -127.6(17)
C2 Gd1 N3 Si1 -116.8(5)
Si2 Gd1 N3 Si1 179.0(8)
C6 N1 C2 C1 9.0(16)
Gd1 N1 C2 C1 -158.3(11)
C6 N1 C2 C3 -173.3(9)
Gd1 N1 C2 C3 19.5(11)
C6 N1 C2 Gd1 167.2(10)
N1 Gd1 C2 C1 71(2)
N3 Gd1 C2 C1 56(3)
N2 Gd1 C2 C1 -168(3)
O1 Gd1 C2 C1 -58(2)
C4 Gd1 C2 C1 -145(3)
C3 Gd1 C2 C1 -127(3)
Si2 Gd1 C2 C1 88(2)
N3 Gd1 C2 N1 -14.3(9)
N2 Gd1 C2 N1 121.1(6)
O1 Gd1 C2 N1 -128.9(6)
C4 Gd1 C2 N1 144.5(7)
C3 Gd1 C2 N1 162.2(10)
Si2 Gd1 C2 N1 16.9(7)
N1 Gd1 C2 C3 -162.2(10)
N3 Gd1 C2 C3 -176.5(6)
N2 Gd1 C2 C3 -41.1(6)
O1 Gd1 C2 C3 68.9(6)
C4 Gd1 C2 C3 -17.7(6)
Si2 Gd1 C2 C3 -145.3(5)
C1 C2 C3 C4 -152.1(13)
N1 C2 C3 C4 30.0(18)
Gd1 C2 C3 C4 44.7(12)
C1 C2 C3 Gd1 163.2(11)
N1 C2 C3 Gd1 -14.8(8)
N1 Gd1 C3 C4 -138.6(7)
N3 Gd1 C3 C4 -134.6(17)
N2 Gd1 C3 C4 -19.5(5)
O1 Gd1 C3 C4 105.7(6)
C2 Gd1 C3 C4 -148.3(10)
Si2 Gd1 C3 C4 -92.4(6)
N1 Gd1 C3 C2 9.6(5)
N3 Gd1 C3 C2 14(2)
N2 Gd1 C3 C2 128.8(7)
O1 Gd1 C3 C2 -106.0(6)
C4 Gd1 C3 C2 148.3(10)
Si2 Gd1 C3 C2 55.9(7)
C18 N2 C4 C3 156.1(10)
Gd1 N2 C4 C3 -42.2(10)
C18 N2 C4 C5 -26.2(13)
Gd1 N2 C4 C5 135.6(8)
C18 N2 C4 Gd1 -161.7(9)
C2 C3 C4 N2 -12.4(19)
Gd1 C3 C4 N2 33.9(8)
C2 C3 C4 C5 169.8(11)
Gd1 C3 C4 C5 -143.9(9)
C2 C3 C4 Gd1 -46.3(12)
N1 Gd1 C4 N2 -111.8(6)
N3 Gd1 C4 N2 17.0(10)
O1 Gd1 C4 N2 145.0(6)
C3 Gd1 C4 N2 -145.8(9)
C2 Gd1 C4 N2 -127.5(6)
Si2 Gd1 C4 N2 -22.7(7)
N1 Gd1 C4 C3 34.0(6)
N3 Gd1 C4 C3 162.8(7)
N2 Gd1 C4 C3 145.8(9)
O1 Gd1 C4 C3 -69.2(6)
C2 Gd1 C4 C3 18.3(6)
Si2 Gd1 C4 C3 123.1(5)
N1 Gd1 C4 C5 154.3(10)
N3 Gd1 C4 C5 -76.8(13)
N2 Gd1 C4 C5 -93.9(11)
O1 Gd1 C4 C5 51.1(10)
C3 Gd1 C4 C5 120.3(13)
C2 Gd1 C4 C5 138.7(11)
Si2 Gd1 C4 C5 -116.6(9)
C2 N1 C6 C7 -101.1(11)
Gd1 N1 C6 C7 61.5(12)
C2 N1 C6 C11 82.0(11)
Gd1 N1 C6 C11 -115.4(10)
N1 C6 C7 C8 -177.0(7)
C11 C6 C7 C8 -0.2(14)
N1 C6 C7 C12 6.1(14)
C11 C6 C7 C12 -177.1(9)
C6 C7 C8 C9 -1.9(14)
C12 C7 C8 C9 175.3(9)
C7 C8 C9 C10 2.2(15)
C8 C9 C10 C11 -0.4(17)
C9 C10 C11 C6 -1.7(16)
C9 C10 C11 C15 -179.0(10)
C7 C6 C11 C10 2.0(14)
N1 C6 C11 C10 178.8(8)
C7 C6 C11 C15 179.1(9)
N1 C6 C11 C15 -4.0(14)
C6 C7 C12 C14 103.4(11)
C8 C7 C12 C14 -73.7(12)
C6 C7 C12 C13 -130.2(11)
C8 C7 C12 C13 52.8(12)
C10 C11 C15 C17 68.4(14)
C6 C11 C15 C17 -108.7(12)
C10 C11 C15 C16 -53.4(14)
C6 C11 C15 C16 129.5(11)
C4 N2 C18 C19 -59.6(13)
Gd1 N2 C18 C19 150.1(8)
C4 N2 C18 C23 125.5(9)
Gd1 N2 C18 C23 -24.7(15)
N2 C18 C19 C20 179.2(10)
C23 C18 C19 C20 -5.9(16)
N2 C18 C19 C24 -2.9(16)
C23 C18 C19 C24 172.0(10)
C18 C19 C20 C21 4.0(17)
C24 C19 C20 C21 -173.9(11)
C19 C20 C21 C22 -0.5(18)
C20 C21 C22 C23 -0.9(18)
C21 C22 C23 C18 -1.2(17)
C21 C22 C23 C27 -178.5(11)
C19 C18 C23 C22 4.5(15)
N2 C18 C23 C22 179.6(9)
C19 C18 C23 C27 -178.2(10)
N2 C18 C23 C27 -3.1(15)
C20 C19 C24 C25 83.1(14)
C18 C19 C24 C25 -94.8(13)
C20 C19 C24 C26 -38.4(16)
C18 C19 C24 C26 143.7(11)
C22 C23 C27 C29 -35.0(16)
C18 C23 C27 C29 147.7(10)
C22 C23 C27 C28 86.4(13)
C18 C23 C27 C28 -90.9(13)
C36' O1 C36 C37 178(22)
C39 O1 C36 C37 16(4)
C39' O1 C36 C37 11(5)
Gd1 O1 C36 C37 174.1(16)
C36 O1 C36' C37' -31(17)
C39 O1 C36' C37' -11(6)
C39' O1 C36' C37' -17(5)
Gd1 O1 C36' C37' 145.9(18)
O1 C36 C37 C38 -38(4)
O1 C36' C37' C38' 35(4)
C36 C37 C38 C39 44(4)
C36' C37' C38' C39' -40(4)
C36' O1 C39 C38 9(7)
C36 O1 C39 C38 13(5)
Gd1 O1 C39 C38 -147(3)
C37 C38 C39 O1 -36(5)
C36' O1 C39' C38' -8(6)
C36 O1 C39' C38' -5(6)
Gd1 O1 C39' C38' -169(2)
C37' C38' C39' O1 29(5)
C45 C40 C41 C42 -2(2)
C46 C40 C41 C42 178.3(19)
C45' C40' C41' C42' -4(2)
C46' C40' C41' C42' 174(2)
C40 C41 C42 C43 2(3)
C40' C41' C42' C43' 5(4)
C41 C42 C43 C44 -5(4)
C41' C42' C43' C44' -6(4)
C42 C43 C44 C45 7(4)
C42' C43' C44' C45' 8(4)
C41 C40 C45 C44 4(3)
C46 C40 C45 C44 -176(2)
C43 C44 C45 C40 -7(4)
C43' C44' C45' C40' -8(4)
C41' C40' C45' C44' 6(3)
C46' C40' C45' C44' -173(2)
